data_7212468
loop_
_publ_author_name
'Guo, Dong-Wei'
'Yao, Shi-Yan'
'Zhang, Gao'
'Tian, Yun-Qi'

_publ_section_title
;
 Chiral frameworks of ammonium zinc(ii) sulfate synthesized using an
 achiral template
;
_journal_issue 10
_journal_name_full CrystEngComm
_journal_page_first 2989
_journal_paper_doi 10.1039/c000475h
_journal_volume 12
_journal_year 2010
_chemical_formula_moiety (C4H12N2)[Zn(SO4)2]
_chemical_formula_sum 'C4 H12 N2 O8 S2 Zn'
_chemical_formula_weight 345.65
_chemical_name_common 'zinc sulfate'
_chemical_name_systematic
;
?
;
_space_group_IT_number 4
_symmetry_cell_setting monoclinic
_symmetry_space_group_name_Hall 'P 2yb'
_symmetry_space_group_name_H-M 'P 1 21 1'
_atom_sites_solution_hydrogens geom
_atom_sites_solution_primary direct
_atom_sites_solution_secondary difmap
_audit_creation_method SHELXL-97
_cell_angle_alpha 90.00
_cell_angle_beta 111.258(2)
_cell_angle_gamma 90.00
_cell_formula_units_Z 4
_cell_length_a 8.6159(13)
_cell_length_b 13.762(2)
_cell_length_c 9.6961(14)
_cell_measurement_temperature 293(2)
_cell_measurement_theta_max 27.92
_cell_measurement_theta_min 2.25
_cell_volume 1071.5(3)
_computing_cell_refinement 'Bruker SAINT'
_computing_data_collection 'Bruker SMART'
_computing_data_reduction 'Bruker SAINT'
_computing_molecular_graphics 'Bruker SHELXTL'
_computing_publication_material 'Bruker SHELXTL'
_computing_structure_refinement 'SHELXL-97 (Sheldrick, 1997)'
_computing_structure_solution 'SHELXS-97 (Sheldrick, 1990)'
_diffrn_ambient_temperature 293(2)
_diffrn_measured_fraction_theta_full 0.983
_diffrn_measured_fraction_theta_max 0.983
_diffrn_measurement_device_type 'Bruker SMART CCD area detector'
_diffrn_measurement_method 'phi and omega scans'
_diffrn_radiation_monochromator graphite
_diffrn_radiation_source 'fine-focus sealed tube'
_diffrn_radiation_type MoK\a
_diffrn_radiation_wavelength 0.71073
_diffrn_reflns_av_R_equivalents 0.0369
_diffrn_reflns_av_sigmaI/netI 0.1052
_diffrn_reflns_limit_h_max 8
_diffrn_reflns_limit_h_min -11
_diffrn_reflns_limit_k_max 17
_diffrn_reflns_limit_k_min -17
_diffrn_reflns_limit_l_max 12
_diffrn_reflns_limit_l_min -6
_diffrn_reflns_number 6587
_diffrn_reflns_theta_full 27.92
_diffrn_reflns_theta_max 27.92
_diffrn_reflns_theta_min 2.25
_diffrn_standards_decay_% 0
_diffrn_standards_interval_count 0
_diffrn_standards_interval_time 0
_diffrn_standards_number 0
_exptl_absorpt_coefficient_mu 2.717
_exptl_absorpt_correction_T_max 0.4172
_exptl_absorpt_correction_T_min 0.3745
_exptl_absorpt_correction_type 'empirical used sadabs'
_exptl_crystal_colour colorless
_exptl_crystal_density_diffrn 2.143
_exptl_crystal_density_meas ?
_exptl_crystal_density_method 'not measured'
_exptl_crystal_description block
_exptl_crystal_F_000 704
_exptl_crystal_size_max 0.45
_exptl_crystal_size_mid 0.42
_exptl_crystal_size_min 0.39
_refine_diff_density_max 0.524
_refine_diff_density_min -0.724
_refine_diff_density_rms 0.130
_refine_ls_abs_structure_details 'Flack H D (1983), Acta Cryst. A39, 876-881'
_refine_ls_abs_structure_Flack 0.459(17)
_refine_ls_extinction_method none
_refine_ls_goodness_of_fit_ref 1.010
_refine_ls_hydrogen_treatment constr
_refine_ls_matrix_type full
_refine_ls_number_parameters 308
_refine_ls_number_reflns 4761
_refine_ls_number_restraints 1
_refine_ls_restrained_S_all 1.010
_refine_ls_R_factor_all 0.0925
_refine_ls_R_factor_gt 0.0543
_refine_ls_shift/su_max 0.000
_refine_ls_shift/su_mean 0.000
_refine_ls_structure_factor_coef Fsqd
_refine_ls_weighting_details 'calc w=1/[\s^2^(Fo^2^)+(0.0321P)^2^+0.0000P] where P=(Fo^2^+2Fc^2^)/3'
_refine_ls_weighting_scheme calc
_refine_ls_wR_factor_gt 0.0864
_refine_ls_wR_factor_ref 0.1005
_reflns_number_gt 3432
_reflns_number_total 4761
_reflns_threshold_expression >2sigma(I)
_cod_data_source_file c000475h.txt
_cod_data_source_block 3
_cod_depositor_comments
;
The following automatic conversions were performed:

'_exptl_crystal_density_meas' value 'not measured' was changed to '?'
- the value is perceived as not measured.

Automatic conversion script
Id: cif_fix_values 3008 2015-01-20 13:52:24Z robertas 
;
_cod_original_sg_symbol_H-M P2(1)
_cod_database_code 7212468

loop_
_symmetry_equiv_pos_as_xyz
'x, y, z'
'-x, y+1/2, -z'

loop_
_atom_site_label
_atom_site_type_symbol
_atom_site_fract_x
_atom_site_fract_y
_atom_site_fract_z
_atom_site_U_iso_or_equiv
_atom_site_adp_type
_atom_site_occupancy
_atom_site_symmetry_multiplicity
_atom_site_calc_flag
_atom_site_refinement_flags
Zn1 Zn 0.09145(10) 0.91013(6) 0.81641(9) 0.0218(2) Uani 1 1 d .
Zn2 Zn -0.13914(11) 0.61376(6) 0.68306(9) 0.0234(2) Uani 1 1 d .
S1 S 0.2819(2) 1.00196(13) 1.1103(2) 0.0235(4) Uani 1 1 d .
S2 S 0.1750(2) 1.06317(13) 0.6336(2) 0.0229(4) Uani 1 1 d .
S3 S 0.1642(2) 0.70583(14) 0.9318(2) 0.0203(4) Uani 1 1 d .
S4 S -0.2135(2) 0.82160(14) 0.5878(2) 0.0230(4) Uani 1 1 d .
O1 O 0.2552(7) 1.0135(4) 1.2525(5) 0.0359(15) Uani 1 1 d .
O2 O 0.3578(7) 1.0885(4) 1.0786(6) 0.0433(16) Uani 1 1 d .
O3 O 0.3897(6) 0.9186(4) 1.1227(5) 0.0314(13) Uani 1 1 d .
O4 O 0.1166(6) 0.9846(4) 0.9950(5) 0.0291(13) Uani 1 1 d .
O5 O 0.0547(6) 1.1102(4) 0.6834(5) 0.0300(12) Uani 1 1 d .
O6 O 0.3247(6) 1.1184(5) 0.6630(6) 0.0403(14) Uani 1 1 d .
O7 O 0.2173(6) 0.9660(3) 0.7067(5) 0.0256(12) Uani 1 1 d .
O8 O 0.0914(8) 1.0451(4) 0.4697(6) 0.0424(16) Uani 1 1 d .
O9 O 0.2097(6) 0.7837(3) 0.8451(6) 0.0270(13) Uani 1 1 d .
O10 O -0.1478(6) 0.8923(4) 0.7134(6) 0.0281(13) Uani 1 1 d .
O11 O 0.0447(6) 0.7442(4) 0.9889(6) 0.0333(14) Uani 1 1 d .
O12 O 0.3126(7) 0.6679(4) 1.0436(5) 0.0325(14) Uani 1 1 d .
O13 O -0.3589(7) 0.8621(4) 0.4749(6) 0.0418(16) Uani 1 1 d .
O14 O -0.0806(6) 0.7943(4) 0.5360(6) 0.0333(14) Uani 1 1 d .
O15 O -0.2677(6) 0.7331(4) 0.6501(6) 0.0320(14) Uani 1 1 d .
O16 O 0.0908(6) 0.6246(4) 0.8238(5) 0.0319(14) Uani 1 1 d .
C1 C 0.3358(10) 0.6239(7) 0.5608(10) 0.045(2) Uani 1 1 d .
H1A H 0.3010 0.5636 0.5929 0.055 Uiso 1 1 calc R
H1B H 0.4418 0.6430 0.6345 0.055 Uiso 1 1 calc R
C2 C 0.2567(11) 0.7929(6) 0.4904(9) 0.035(2) Uani 1 1 d .
H2A H 0.1734 0.8422 0.4823 0.042 Uiso 1 1 calc R
H2B H 0.3626 0.8157 0.5602 0.042 Uiso 1 1 calc R
C3 C 0.2700(9) 0.7774(6) 0.3455(8) 0.0302(19) Uani 1 1 d .
H3A H 0.3041 0.8374 0.3121 0.036 Uiso 1 1 calc R
H3B H 0.1620 0.7591 0.2741 0.036 Uiso 1 1 calc R
C4 C 0.3544(10) 0.6091(7) 0.4129(10) 0.043(2) Uani 1 1 d .
H4A H 0.4426 0.5626 0.4242 0.051 Uiso 1 1 calc R
H4B H 0.2517 0.5825 0.3430 0.051 Uiso 1 1 calc R
C5 C 0.6001(12) 0.8284(9) 0.9055(11) 0.060(3) Uani 1 1 d .
H5A H 0.4961 0.8185 0.9207 0.072 Uiso 1 1 calc R
H5B H 0.5850 0.8070 0.8061 0.072 Uiso 1 1 calc R
C6 C 0.6431(11) 0.9327(7) 0.9207(9) 0.047(3) Uani 1 1 d .
H6A H 0.7416 0.9438 0.8966 0.057 Uiso 1 1 calc R
H6B H 0.5522 0.9703 0.8527 0.057 Uiso 1 1 calc R
C7 C 0.8096(11) 0.9078(7) 1.1802(9) 0.048(2) Uani 1 1 d .
H7A H 0.8250 0.9289 1.2798 0.058 Uiso 1 1 calc R
H7B H 0.9131 0.9181 1.1640 0.058 Uiso 1 1 calc R
C8 C 0.7637(13) 0.8038(7) 1.1618(13) 0.066(3) Uani 1 1 d .
H8A H 0.8535 0.7656 1.2299 0.080 Uiso 1 1 calc R
H8B H 0.6652 0.7936 1.1863 0.080 Uiso 1 1 calc R
N1 N 0.3929(8) 0.7000(5) 0.3545(7) 0.0287(15) Uani 1 1 d .
H1C H 0.3950 0.6893 0.2636 0.034 Uiso 1 1 calc R
H1D H 0.4948 0.7203 0.4131 0.034 Uiso 1 1 calc R
N2 N 0.2096(8) 0.7006(5) 0.5453(7) 0.0341(17) Uani 1 1 d .
H2C H 0.2003 0.7111 0.6336 0.041 Uiso 1 1 calc R
H2D H 0.1099 0.6805 0.4817 0.041 Uiso 1 1 calc R
N3 N 0.7310(10) 0.7709(6) 1.0127(13) 0.083(4) Uani 1 1 d .
H3C H 0.7000 0.7080 1.0047 0.099 Uiso 1 1 calc R
H3D H 0.8249 0.7753 0.9926 0.099 Uiso 1 1 calc R
N4 N 0.6743(9) 0.9634(5) 1.0716(8) 0.0420(19) Uani 1 1 d .
H4C H 0.5806 0.9559 1.0912 0.050 Uiso 1 1 calc R
H4D H 0.7008 1.0269 1.0806 0.050 Uiso 1 1 calc R

loop_
_atom_site_aniso_label
_atom_site_aniso_U_11
_atom_site_aniso_U_22
_atom_site_aniso_U_33
_atom_site_aniso_U_23
_atom_site_aniso_U_13
_atom_site_aniso_U_12
Zn1 0.0224(5) 0.0211(4) 0.0224(5) -0.0011(4) 0.0088(4) 0.0003(4)
Zn2 0.0268(5) 0.0221(5) 0.0214(5) -0.0010(4) 0.0090(4) -0.0024(4)
S1 0.0289(11) 0.0203(9) 0.0214(10) -0.0008(8) 0.0091(9) 0.0016(8)
S2 0.0252(11) 0.0197(9) 0.0259(10) 0.0031(8) 0.0118(8) -0.0002(8)
S3 0.0223(11) 0.0187(10) 0.0189(10) 0.0004(8) 0.0062(8) 0.0029(8)
S4 0.0197(10) 0.0231(10) 0.0238(10) -0.0015(8) 0.0048(8) -0.0005(8)
O1 0.051(4) 0.037(3) 0.025(3) -0.005(3) 0.019(3) 0.021(3)
O2 0.048(4) 0.023(3) 0.061(4) 0.006(3) 0.022(3) -0.010(3)
O3 0.038(3) 0.026(3) 0.036(3) 0.001(3) 0.020(3) 0.014(3)
O4 0.026(3) 0.037(3) 0.022(3) -0.012(2) 0.006(2) 0.003(3)
O5 0.027(3) 0.029(3) 0.037(3) 0.003(3) 0.015(2) 0.006(3)
O6 0.028(3) 0.031(3) 0.067(4) 0.006(3) 0.024(3) -0.007(3)
O7 0.033(3) 0.019(3) 0.030(3) 0.011(2) 0.017(3) 0.005(2)
O8 0.066(4) 0.042(4) 0.021(3) 0.003(3) 0.018(3) -0.016(3)
O9 0.035(3) 0.021(3) 0.032(3) 0.004(2) 0.020(3) 0.008(2)
O10 0.022(3) 0.025(3) 0.036(3) -0.011(2) 0.009(2) -0.001(2)
O11 0.031(3) 0.040(4) 0.036(3) 0.000(3) 0.021(3) 0.008(3)
O12 0.035(4) 0.032(3) 0.022(3) 0.003(3) 0.001(3) 0.008(3)
O13 0.032(4) 0.044(4) 0.034(4) 0.002(3) -0.006(3) 0.008(3)
O14 0.025(3) 0.037(4) 0.037(3) -0.009(3) 0.011(3) 0.000(3)
O15 0.034(3) 0.025(3) 0.044(4) 0.003(3) 0.023(3) -0.007(3)
O16 0.028(3) 0.023(3) 0.033(3) -0.009(3) -0.003(2) -0.004(3)
C1 0.025(5) 0.050(6) 0.062(6) 0.028(5) 0.017(4) 0.009(5)
C2 0.042(5) 0.035(5) 0.038(5) -0.008(4) 0.027(4) 0.000(4)
C3 0.027(4) 0.027(4) 0.037(5) 0.008(4) 0.011(4) -0.001(4)
C4 0.037(5) 0.027(4) 0.073(6) -0.003(5) 0.030(5) 0.001(4)
C5 0.035(6) 0.095(9) 0.047(6) -0.055(6) 0.010(5) -0.010(6)
C6 0.045(6) 0.071(8) 0.031(5) 0.021(5) 0.021(4) 0.014(5)
C7 0.047(5) 0.061(6) 0.027(5) -0.002(5) 0.001(4) -0.008(6)
C8 0.058(8) 0.040(6) 0.091(9) 0.038(6) 0.016(6) 0.010(5)
N1 0.022(4) 0.042(4) 0.030(3) -0.003(3) 0.019(3) -0.011(3)
N2 0.039(4) 0.054(5) 0.020(3) -0.006(3) 0.023(3) -0.009(4)
N3 0.045(6) 0.033(5) 0.186(12) -0.046(7) 0.061(7) -0.012(4)
N4 0.046(5) 0.021(4) 0.073(6) -0.005(4) 0.039(4) -0.005(3)

loop_
_atom_type_symbol
_atom_type_description
_atom_type_scat_dispersion_real
_atom_type_scat_dispersion_imag
_atom_type_scat_source
C C 0.0033 0.0016 'International Tables Vol C Tables 4.2.6.8 and 6.1.1.4'
H H 0.0000 0.0000 'International Tables Vol C Tables 4.2.6.8 and 6.1.1.4'
N N 0.0061 0.0033 'International Tables Vol C Tables 4.2.6.8 and 6.1.1.4'
O O 0.0106 0.0060 'International Tables Vol C Tables 4.2.6.8 and 6.1.1.4'
S S 0.1246 0.1234 'International Tables Vol C Tables 4.2.6.8 and 6.1.1.4'
Zn Zn 0.2839 1.4301 'International Tables Vol C Tables 4.2.6.8 and 6.1.1.4'

loop_
_geom_angle_atom_site_label_1
_geom_angle_atom_site_label_2
_geom_angle_atom_site_label_3
_geom_angle
_geom_angle_site_symmetry_1
_geom_angle_site_symmetry_3
O7 Zn1 O10 117.9(2) . .
O7 Zn1 O4 112.0(2) . .
O10 Zn1 O4 106.0(2) . .
O7 Zn1 O9 93.7(2) . .
O10 Zn1 O9 110.8(2) . .
O4 Zn1 O9 116.7(2) . .
O8 Zn2 O1 100.2(2) 2_546 2_547
O8 Zn2 O15 123.9(2) 2_546 .
O1 Zn2 O15 109.0(2) 2_547 .
O8 Zn2 O16 97.4(2) 2_546 .
O1 Zn2 O16 109.8(2) 2_547 .
O15 Zn2 O16 115.0(2) . .
O2 S1 O3 110.0(3) . .
O2 S1 O4 111.0(3) . .
O3 S1 O4 110.3(3) . .
O2 S1 O1 110.1(3) . .
O3 S1 O1 108.5(3) . .
O4 S1 O1 106.8(3) . .
O6 S2 O5 113.5(4) . .
O6 S2 O7 109.4(3) . .
O5 S2 O7 108.9(3) . .
O6 S2 O8 110.3(3) . .
O5 S2 O8 107.4(3) . .
O7 S2 O8 107.0(3) . .
O11 S3 O12 114.1(3) . .
O11 S3 O9 108.9(3) . .
O12 S3 O9 109.9(3) . .
O11 S3 O16 111.3(3) . .
O12 S3 O16 106.7(3) . .
O9 S3 O16 105.6(3) . .
O13 S4 O14 114.4(4) . .
O13 S4 O10 109.5(3) . .
O14 S4 O10 109.6(3) . .
O13 S4 O15 107.9(3) . .
O14 S4 O15 109.0(3) . .
O10 S4 O15 106.2(3) . .
S1 O1 Zn2 130.3(3) . 2_557
S1 O4 Zn1 121.5(3) . .
S2 O7 Zn1 121.8(3) . .
S2 O8 Zn2 125.2(3) . 2_556
S3 O9 Zn1 118.7(3) . .
S4 O10 Zn1 121.0(3) . .
S4 O15 Zn2 120.6(3) . .
S3 O16 Zn2 127.1(3) . .
N2 C1 C4 109.0(7) . .
N2 C1 H1A 109.9 . .
C4 C1 H1A 109.9 . .
N2 C1 H1B 109.9 . .
C4 C1 H1B 109.9 . .
H1A C1 H1B 108.3 . .
C3 C2 N2 110.2(6) . .
C3 C2 H2A 109.6 . .
N2 C2 H2A 109.6 . .
C3 C2 H2B 109.6 . .
N2 C2 H2B 109.6 . .
H2A C2 H2B 108.1 . .
C2 C3 N1 110.5(6) . .
C2 C3 H3A 109.6 . .
N1 C3 H3A 109.6 . .
C2 C3 H3B 109.6 . .
N1 C3 H3B 109.6 . .
H3A C3 H3B 108.1 . .
N1 C4 C1 111.7(7) . .
N1 C4 H4A 109.3 . .
C1 C4 H4A 109.3 . .
N1 C4 H4B 109.3 . .
C1 C4 H4B 109.3 . .
H4A C4 H4B 107.9 . .
N3 C5 C6 110.8(7) . .
N3 C5 H5A 109.5 . .
C6 C5 H5A 109.5 . .
N3 C5 H5B 109.5 . .
C6 C5 H5B 109.5 . .
H5A C5 H5B 108.1 . .
N4 C6 C5 109.4(7) . .
N4 C6 H6A 109.8 . .
C5 C6 H6A 109.8 . .
N4 C6 H6B 109.8 . .
C5 C6 H6B 109.8 . .
H6A C6 H6B 108.2 . .
N4 C7 C8 108.0(7) . .
N4 C7 H7A 110.1 . .
C8 C7 H7A 110.1 . .
N4 C7 H7B 110.1 . .
C8 C7 H7B 110.1 . .
H7A C7 H7B 108.4 . .
N3 C8 C7 111.8(8) . .
N3 C8 H8A 109.3 . .
C7 C8 H8A 109.3 . .
N3 C8 H8B 109.3 . .
C7 C8 H8B 109.3 . .
H8A C8 H8B 107.9 . .
C4 N1 C3 112.4(6) . .
C4 N1 H1C 109.1 . .
C3 N1 H1C 109.1 . .
C4 N1 H1D 109.1 . .
C3 N1 H1D 109.1 . .
H1C N1 H1D 107.9 . .
C1 N2 C2 111.0(6) . .
C1 N2 H2C 109.4 . .
C2 N2 H2C 109.4 . .
C1 N2 H2D 109.4 . .
C2 N2 H2D 109.4 . .
H2C N2 H2D 108.0 . .
C8 N3 C5 111.3(7) . .
C8 N3 H3C 109.4 . .
C5 N3 H3C 109.4 . .
C8 N3 H3D 109.4 . .
C5 N3 H3D 109.4 . .
H3C N3 H3D 108.0 . .
C6 N4 C7 112.3(7) . .
C6 N4 H4C 109.1 . .
C7 N4 H4C 109.1 . .
C6 N4 H4D 109.1 . .
C7 N4 H4D 109.1 . .
H4C N4 H4D 107.9 . .

loop_
_geom_bond_atom_site_label_1
_geom_bond_atom_site_label_2
_geom_bond_distance
_geom_bond_site_symmetry_2
Zn1 O7 1.932(5) .
Zn1 O10 1.953(5) .
Zn1 O4 1.956(5) .
Zn1 O9 1.985(5) .
Zn2 O8 1.923(5) 2_546
Zn2 O1 1.935(5) 2_547
Zn2 O15 1.941(5) .
Zn2 O16 1.962(5) .
S1 O2 1.444(5) .
S1 O3 1.454(5) .
S1 O4 1.476(5) .
S1 O1 1.486(5) .
S2 O6 1.435(6) .
S2 O5 1.445(5) .
S2 O7 1.496(5) .
S2 O8 1.509(5) .
S3 O11 1.435(5) .
S3 O12 1.441(5) .
S3 O9 1.499(5) .
S3 O16 1.506(5) .
S4 O13 1.444(5) .
S4 O14 1.456(5) .
S4 O10 1.500(5) .
S4 O15 1.507(5) .
O1 Zn2 1.935(5) 2_557
O8 Zn2 1.923(5) 2_556
C1 N2 1.484(10) .
C1 C4 1.513(11) .
C1 H1A 0.9700 .
C1 H1B 0.9700 .
C2 C3 1.466(10) .
C2 N2 1.489(10) .
C2 H2A 0.9700 .
C2 H2B 0.9700 .
C3 N1 1.482(9) .
C3 H3A 0.9700 .
C3 H3B 0.9700 .
C4 N1 1.460(11) .
C4 H4A 0.9700 .
C4 H4B 0.9700 .
C5 N3 1.459(13) .
C5 C6 1.476(13) .
C5 H5A 0.9700 .
C5 H5B 0.9700 .
C6 N4 1.451(10) .
C6 H6A 0.9700 .
C6 H6B 0.9700 .
C7 N4 1.471(10) .
C7 C8 1.479(14) .
C7 H7A 0.9700 .
C7 H7B 0.9700 .
C8 N3 1.443(13) .
C8 H8A 0.9700 .
C8 H8B 0.9700 .
N1 H1C 0.9000 .
N1 H1D 0.9000 .
N2 H2C 0.9000 .
N2 H2D 0.9000 .
N3 H3C 0.9000 .
N3 H3D 0.9000 .
N4 H4C 0.9000 .
N4 H4D 0.9000 .
